data_9012221
loop_
_publ_author_name
'Shklover, V.'
'Haibach, T.'
'Ried, F.'
'Nesper, R.'
'Novak, P.'

_publ_section_title
;
 Crystal structure of the product of Mg2+ insertion into V2O5 single crystals
 Sample: IIb
;
_journal_name_full 'Journal of Solid State Chemistry'
_journal_page_first 317
_journal_page_last 323
_journal_paper_doi 10.1006/jssc.1996.0186
_journal_volume 123
_journal_year 1996
_chemical_compound_source Synthetic
_chemical_formula_sum 'O5 V2'
_chemical_name_mineral Shcherbinaite
_space_group_IT_number 59
_symmetry_space_group_name_Hall '-P 2ab 2a'
_symmetry_space_group_name_H-M 'P m m n :2'
_cell_angle_alpha 90
_cell_angle_beta 90
_cell_angle_gamma 90
_cell_length_a 11.544
_cell_length_b 3.571
_cell_length_c 4.383
_cell_formula_units_Z 2
_cell_volume 180.683
_database_code_amcsd 0013891
_exptl_crystal_density_diffrn 3.343
_cod_original_sg_symbol_H-M 'P m m n'
_cod_original_formula_sum 'V2 O5'
_cod_database_code 9012221

loop_
_space_group_symop_operation_xyz
x,y,z
x,1/2-y,z
-x,1/2+y,-z
1/2-x,y,z
1/2+x,-y,-z
1/2+x,1/2+y,-z
1/2-x,1/2-y,z
-x,-y,-z

loop_
_atom_site_label
_atom_site_fract_x
_atom_site_fract_y
_atom_site_fract_z
_atom_site_U_iso_or_equiv
V 0.60123 0.25000 0.10860 0.00750
O1 0.43090 0.25000 -0.00280 0.00990
O2 0.60450 0.25000 0.46970 0.01740
O3 0.75000 0.25000 0.00080 0.01270

loop_
_cod_related_entry_id
_cod_related_entry_database
_cod_related_entry_code
1 AMCSD 0013891
